data_4345782
loop_
_publ_author_name
'Chitnis, Saurabh S.'
'Musgrave, Rebecca A.'
'Sparkes, Hazel A.'
'Pridmore, Natalie E.'
'Annibale, Vincent T.'
'Manners, Ian'

_publ_section_title
;
 Influence of Ring Strain and Bond Polarization on the Ring Expansion of
 Phosphorus Homocycles.
;
_journal_issue 8
_journal_name_full 'Inorganic chemistry'
_journal_page_first 4522
_journal_page_last 4538
_journal_paper_doi 10.1021/acs.inorgchem.7b00086
_journal_volume 56
_journal_year 2017
_chemical_formula_moiety 'C11 H19 Cl N2 P, C F3 O3 S'
_chemical_formula_sum 'C12 H19 Cl F3 N2 O3 P S'
_chemical_formula_weight 394.77
_chemical_name_systematic
;
 ?
;
_space_group_crystal_system triclinic
_space_group_IT_number 2
_space_group_name_Hall '-P 1'
_space_group_name_H-M_alt 'P -1'
_symmetry_space_group_name_Hall '-P 1'
_symmetry_space_group_name_H-M 'P -1'
_atom_sites_solution_hydrogens geom
_atom_sites_solution_primary iterative
_audit_creation_date 2016-08-03
_audit_creation_method
;
Olex2 1.2
(compiled 2016.02.19 svn.r3266 for OlexSys, GUI svn.r5155)
;
_cell_angle_alpha 81.310(2)
_cell_angle_beta 85.249(3)
_cell_angle_gamma 73.965(2)
_cell_formula_units_Z 6
_cell_length_a 12.8025(4)
_cell_length_b 13.5213(4)
_cell_length_c 16.1587(6)
_cell_measurement_reflns_used 3682
_cell_measurement_temperature 100(2)
_cell_measurement_theta_max 20.60
_cell_measurement_theta_min 2.18
_cell_volume 2655.00(15)
_computing_data_collection 'Apex 3 (Bruker, 2015)'
_computing_data_reduction 'SAINT v8.34A (Bruker, 2013)'
_computing_molecular_graphics 'Olex2 (Dolomanov et al., 2009)'
_computing_publication_material 'Olex2 (Dolomanov et al., 2009)'
_computing_structure_refinement 'ShelXL (Sheldrick, 2015)'
_computing_structure_solution
;
Superflip (Palatinus & Chapuis, 2007;Palatinus & van der Lee, 2008;
Palatinus et al., 2012)
;
_diffrn_ambient_temperature 100(2)
_diffrn_detector 'Bruker area detector'
_diffrn_detector_type 'CCD area detector'
_diffrn_measured_fraction_theta_full 1.000
_diffrn_measured_fraction_theta_max 0.994
_diffrn_measurement_device 'Bruker Apex II kappa CCD area detector'
_diffrn_measurement_device_type 'Bruker Apex II kappa CCD area detector'
_diffrn_measurement_method '\f and \w scans'
_diffrn_radiation_monochromator graphite
_diffrn_radiation_type MoK\a
_diffrn_radiation_wavelength 0.71073
_diffrn_reflns_av_R_equivalents 0.1011
_diffrn_reflns_av_unetI/netI 0.1107
_diffrn_reflns_Laue_measured_fraction_full 1.000
_diffrn_reflns_Laue_measured_fraction_max 0.994
_diffrn_reflns_limit_h_max 16
_diffrn_reflns_limit_h_min -16
_diffrn_reflns_limit_k_max 15
_diffrn_reflns_limit_k_min -17
_diffrn_reflns_limit_l_max 20
_diffrn_reflns_limit_l_min -20
_diffrn_reflns_number 44440
_diffrn_reflns_point_group_measured_fraction_full 1.000
_diffrn_reflns_point_group_measured_fraction_max 0.994
_diffrn_reflns_theta_full 26.000
_diffrn_reflns_theta_max 27.180
_diffrn_reflns_theta_min 1.276
_diffrn_source 'fine-focus sealed tube'
_diffrn_standards_number 0
_exptl_absorpt_coefficient_mu 0.466
_exptl_absorpt_correction_T_max 0.7455
_exptl_absorpt_correction_T_min 0.6619
_exptl_absorpt_correction_type multi-scan
_exptl_absorpt_process_details
;
SADABS-2014/5 (Bruker,2014/5) was used for absorption correction.
wR2(int) was 0.0619 before and 0.0549 after correction.
The Ratio of minimum to maximum transmission is 0.8879.
The \l/2 correction factor is Not present.
;
_exptl_crystal_colour colourless
_exptl_crystal_colour_primary colourless
_exptl_crystal_density_diffrn 1.481
_exptl_crystal_description block
_exptl_crystal_F_000 1224
_exptl_crystal_size_max 0.26
_exptl_crystal_size_mid 0.202
_exptl_crystal_size_min 0.19
_refine_diff_density_max 1.228
_refine_diff_density_min -0.800
_refine_diff_density_rms 0.098
_refine_ls_extinction_method none
_refine_ls_goodness_of_fit_ref 1.036
_refine_ls_hydrogen_treatment constr
_refine_ls_matrix_type full
_refine_ls_number_parameters 709
_refine_ls_number_reflns 11741
_refine_ls_number_restraints 260
_refine_ls_restrained_S_all 1.061
_refine_ls_R_factor_all 0.1599
_refine_ls_R_factor_gt 0.0787
_refine_ls_shift/su_max 0.001
_refine_ls_shift/su_mean 0.000
_refine_ls_structure_factor_coef Fsqd
_refine_ls_weighting_details 'w=1/[\s^2^(Fo^2^)+(0.1036P)^2^+2.4521P] where P=(Fo^2^+2Fc^2^)/3'
_refine_ls_weighting_scheme calc
_refine_ls_wR_factor_gt 0.1872
_refine_ls_wR_factor_ref 0.2293
_reflns_Friedel_coverage 0.000
_reflns_number_gt 6172
_reflns_number_total 11741
_reflns_threshold_expression 'I > 2\s(I)'
_cod_data_source_file ic7b00086_si_002.cif
_cod_data_source_block 12Cl
_cod_database_code 4345782
_shelxl_version_number 2013-4
_shelx_space_group_comment
;
The symmetry employed for this shelxl refinement is uniquely defined
by the following loop, which should always be used as a source of
symmetry information in preference to the above space-group names.
They are only intended as comments.
;
_olex2_refinement_description
;
1. Fixed Uiso
 At 1.2 times of:
  All C(H) groups
 At 1.5 times of:
  All C(H,H,H) groups
2. Restrained distances
 F1-C34 = F2-C34 = F3-C34 = F1A-C34A = F2A-C34A = F3A-C34A
 1.33 with sigma of 0.01
 S1-C34 = S1AB-C34A
 1.81 with sigma of 0.01
 S1-O2 = S1AB-O1A = S1-O1 = S1AB-O2A = S1AB-O3A = S1-O3
 1.43 with sigma of 0.01
3. Uiso/Uaniso restraints and constraints
S1 \\sim F1 \\sim F2 \\sim F3 \\sim O1 \\sim O2 \\sim O3 \\sim C34 \\sim S1AB
\\sim F1A \\sim F2A \\sim F3A \\sim O1A \\sim O2A \\sim O3A \\sim C34A: within
2A with sigma of 0.004 and sigma for terminal atoms of 0.008
4. Others
 Fixed Sof: S1(0.67417) F1(0.67417) F2(0.67417) F3(0.67417) O1(0.67417)
 O2(0.67417) O3(0.67417) C34(0.67417) S1AB(0.32583) F1A(0.32583) F2A(0.32583)
 F3A(0.32583) O1A(0.32583) O2A(0.32583) O3A(0.32583) C34A(0.32583)
5.a Aromatic/amide H refined with riding coordinates:
 C1(H1), C2(H2), C4(H4), C5(H5), C12(H12), C13(H13), C15(H15), C16(H16),
 C23(H23), C24(H24), C26(H26), C27(H27)
5.b Idealised Me refined as rotating group:
 C6(H6A,H6B,H6C), C7(H7A,H7B,H7C), C9(H9A,H9B,H9C), C10(H10A,H10B,H10C),
 C11(H11A,H11B,H11C), C17(H17A,H17B,H17C), C18(H18A,H18B,H18C), C20(H20A,H20B,
 H20C), C21(H21A,H21B,H21C), C22(H22A,H22B,H22C), C28(H28A,H28B,H28C), C29(H29A,
 H29B,H29C), C31(H31A,H31B,H31C), C32(H32A,H32B,H32C), C33(H33A,H33B,H33C)
;
_olex2_submission_special_instructions 'No special instructions were received'

loop_
_space_group_symop_operation_xyz
'x, y, z'
'-x, -y, -z'

loop_
_atom_site_label
_atom_site_type_symbol
_atom_site_fract_x
_atom_site_fract_y
_atom_site_fract_z
_atom_site_U_iso_or_equiv
_atom_site_adp_type
_atom_site_occupancy
_atom_site_site_symmetry_order
_atom_site_calc_flag
_atom_site_refinement_flags_posn
_atom_site_refinement_flags_adp
_atom_site_refinement_flags_occupancy
_atom_site_disorder_assembly
_atom_site_disorder_group
Cl1 Cl -0.03722(14) 0.37203(12) 0.75462(13) 0.0620(5) Uani 1 1 d . . . . .
P1 P 0.03266(13) 0.24365(12) 0.69637(11) 0.0457(4) Uani 1 1 d . . . . .
N1 N 0.1692(4) 0.2197(3) 0.7269(3) 0.0356(11) Uani 1 1 d . . . . .
N2 N 0.4959(4) 0.1424(3) 0.7744(3) 0.0346(11) Uani 1 1 d . . . . .
C1 C 0.2468(5) 0.1762(4) 0.6707(4) 0.0355(13) Uani 1 1 d . . . . .
H1 H 0.2251 0.1630 0.6209 0.043 Uiso 1 1 calc R . . . .
C2 C 0.3531(5) 0.1516(4) 0.6844(3) 0.0314(12) Uani 1 1 d . . . . .
H2 H 0.4032 0.1229 0.6436 0.038 Uiso 1 1 calc R . . . .
C3 C 0.3906(4) 0.1685(3) 0.7596(3) 0.0266(11) Uani 1 1 d . . . . .
C4 C 0.3087(4) 0.2155(4) 0.8178(3) 0.0306(12) Uani 1 1 d . . . . .
H4 H 0.3280 0.2305 0.8678 0.037 Uiso 1 1 calc R . . . .
C5 C 0.2025(5) 0.2382(4) 0.7997(4) 0.0354(13) Uani 1 1 d . . . . .
H5 H 0.1501 0.2677 0.8387 0.042 Uiso 1 1 calc R . . . .
C6 C 0.5778(5) 0.0962(5) 0.7131(4) 0.0561(18) Uani 1 1 d . . . . .
H6A H 0.5630 0.0346 0.6999 0.084 Uiso 1 1 calc GR . . . .
H6B H 0.6485 0.0785 0.7359 0.084 Uiso 1 1 calc GR . . . .
H6C H 0.5758 0.1450 0.6631 0.084 Uiso 1 1 calc GR . . . .
C7 C 0.5375(5) 0.1628(5) 0.8497(4) 0.0480(16) Uani 1 1 d . . . . .
H7A H 0.5576 0.2270 0.8382 0.072 Uiso 1 1 calc GR . . . .
H7B H 0.6001 0.1073 0.8666 0.072 Uiso 1 1 calc GR . . . .
H7C H 0.4822 0.1675 0.8940 0.072 Uiso 1 1 calc GR . . . .
C8 C -0.0159(5) 0.1423(5) 0.7657(4) 0.0455(15) Uani 1 1 d . . . . .
C9 C 0.0098(5) 0.1271(4) 0.8587(4) 0.0413(14) Uani 1 1 d . . . . .
H9A H 0.0871 0.1048 0.8641 0.062 Uiso 1 1 calc GR . . . .
H9B H -0.0226 0.0755 0.8889 0.062 Uiso 1 1 calc GR . . . .
H9C H -0.0192 0.1916 0.8810 0.062 Uiso 1 1 calc GR . . . .
C10 C -0.1392(5) 0.1723(5) 0.7570(5) 0.0591(19) Uani 1 1 d . . . . .
H10A H -0.1722 0.2329 0.7837 0.089 Uiso 1 1 calc GR . . . .
H10B H -0.1677 0.1160 0.7830 0.089 Uiso 1 1 calc GR . . . .
H10C H -0.1551 0.1869 0.6986 0.089 Uiso 1 1 calc GR . . . .
C11 C 0.0396(5) 0.0429(5) 0.7264(4) 0.0495(16) Uani 1 1 d . . . . .
H11A H 0.0280 0.0553 0.6674 0.074 Uiso 1 1 calc GR . . . .
H11B H 0.0091 -0.0122 0.7521 0.074 Uiso 1 1 calc GR . . . .
H11C H 0.1162 0.0237 0.7353 0.074 Uiso 1 1 calc GR . . . .
Cl2 Cl 0.58434(12) 0.03157(10) 0.05746(9) 0.0384(3) Uani 1 1 d . . . . .
P2 P 0.66684(11) 0.07356(10) 0.14319(9) 0.0281(3) Uani 1 1 d . . . . .
N3 N 0.5568(3) 0.1277(3) 0.2108(3) 0.0295(10) Uani 1 1 d . . . . .
N4 N 0.3391(5) 0.2859(4) 0.3806(4) 0.0573(15) Uani 1 1 d . . . . .
C12 C 0.5840(4) 0.1245(4) 0.2915(3) 0.0322(12) Uani 1 1 d . . . . .
H12 H 0.6532 0.0865 0.3079 0.039 Uiso 1 1 calc R . . . .
C13 C 0.5143(5) 0.1743(4) 0.3477(4) 0.0387(14) Uani 1 1 d . . . . .
H13 H 0.5364 0.1710 0.4017 0.046 Uiso 1 1 calc R . . . .
C14 C 0.4072(5) 0.2323(4) 0.3261(4) 0.0391(14) Uani 1 1 d . . . . .
C15 C 0.3786(5) 0.2283(4) 0.2437(4) 0.0393(14) Uani 1 1 d . . . . .
H15 H 0.3080 0.2607 0.2273 0.047 Uiso 1 1 calc R . . . .
C16 C 0.4522(4) 0.1783(4) 0.1891(4) 0.0334(12) Uani 1 1 d . . . . .
H16 H 0.4316 0.1780 0.1353 0.040 Uiso 1 1 calc R . . . .
C17 C 0.3754(7) 0.2909(7) 0.4627(5) 0.085(3) Uani 1 1 d . . . . .
H17A H 0.3891 0.2234 0.4953 0.127 Uiso 1 1 calc GR . . . .
H17B H 0.3199 0.3393 0.4910 0.127 Uiso 1 1 calc GR . . . .
H17C H 0.4409 0.3132 0.4560 0.127 Uiso 1 1 calc GR . . . .
C18 C 0.2259(6) 0.3397(6) 0.3600(5) 0.075(2) Uani 1 1 d . . . . .
H18A H 0.2251 0.3895 0.3108 0.113 Uiso 1 1 calc GR . . . .
H18B H 0.1895 0.3747 0.4061 0.113 Uiso 1 1 calc GR . . . .
H18C H 0.1892 0.2899 0.3498 0.113 Uiso 1 1 calc GR . . . .
C19 C 0.6983(4) 0.1915(4) 0.0848(4) 0.0311(12) Uani 1 1 d . . . . .
C20 C 0.6019(5) 0.2763(4) 0.0475(4) 0.0396(14) Uani 1 1 d . . . . .
H20A H 0.5615 0.2466 0.0154 0.059 Uiso 1 1 calc GR . . . .
H20B H 0.6280 0.3287 0.0118 0.059 Uiso 1 1 calc GR . . . .
H20C H 0.5555 0.3070 0.0919 0.059 Uiso 1 1 calc GR . . . .
C21 C 0.7824(5) 0.1539(4) 0.0162(4) 0.0447(16) Uani 1 1 d . . . . .
H21A H 0.8412 0.0991 0.0404 0.067 Uiso 1 1 calc GR . . . .
H21B H 0.8100 0.2104 -0.0108 0.067 Uiso 1 1 calc GR . . . .
H21C H 0.7492 0.1285 -0.0243 0.067 Uiso 1 1 calc GR . . . .
C22 C 0.7490(5) 0.2324(4) 0.1507(4) 0.0430(15) Uani 1 1 d . . . . .
H22A H 0.6932 0.2624 0.1900 0.065 Uiso 1 1 calc GR . . . .
H22B H 0.7832 0.2844 0.1235 0.065 Uiso 1 1 calc GR . . . .
H22C H 0.8023 0.1762 0.1796 0.065 Uiso 1 1 calc GR . . . .
Cl3 Cl 0.82443(17) 0.55046(12) 0.40278(11) 0.0653(5) Uani 1 1 d . . . . .
P3 P 0.90881(14) 0.41940(12) 0.35177(10) 0.0432(4) Uani 1 1 d . . . . .
N5 N 0.8590(4) 0.4540(3) 0.2494(3) 0.0356(11) Uani 1 1 d . . . . .
N6 N 0.7619(3) 0.4924(3) 0.0055(3) 0.0318(10) Uani 1 1 d . . . . .
C23 C 0.7542(5) 0.5034(4) 0.2296(4) 0.0409(14) Uani 1 1 d . . . . .
H23 H 0.7039 0.5256 0.2724 0.049 Uiso 1 1 calc R . . . .
C24 C 0.7204(5) 0.5215(4) 0.1506(4) 0.0362(13) Uani 1 1 d . . . . .
H24 H 0.6491 0.5585 0.1395 0.043 Uiso 1 1 calc R . . . .
C25 C 0.7944(4) 0.4837(3) 0.0831(4) 0.0307(12) Uani 1 1 d . . . . .
C26 C 0.9040(4) 0.4358(3) 0.1056(4) 0.0315(12) Uani 1 1 d . . . . .
H26 H 0.9567 0.4132 0.0644 0.038 Uiso 1 1 calc R . . . .
C27 C 0.9321(5) 0.4231(4) 0.1856(4) 0.0345(13) Uani 1 1 d . . . . .
H27 H 1.0044 0.3919 0.1980 0.041 Uiso 1 1 calc R . . . .
C28 C 0.6508(5) 0.5483(4) -0.0170(4) 0.0408(14) Uani 1 1 d . . . . .
H28A H 0.6358 0.6188 -0.0062 0.061 Uiso 1 1 calc GR . . . .
H28B H 0.6006 0.5154 0.0157 0.061 Uiso 1 1 calc GR . . . .
H28C H 0.6430 0.5473 -0.0755 0.061 Uiso 1 1 calc GR . . . .
C29 C 0.8361(4) 0.4483(4) -0.0607(4) 0.0358(13) Uani 1 1 d . . . . .
H29A H 0.8721 0.3772 -0.0416 0.054 Uiso 1 1 calc GR . . . .
H29B H 0.8892 0.4869 -0.0749 0.054 Uiso 1 1 calc GR . . . .
H29C H 0.7959 0.4518 -0.1091 0.054 Uiso 1 1 calc GR . . . .
C30 C 0.8358(6) 0.3242(4) 0.4007(4) 0.0472(16) Uani 1 1 d . . . . .
C31 C 0.8720(7) 0.2984(6) 0.4919(4) 0.067(2) Uani 1 1 d . . . . .
H31A H 0.8356 0.3548 0.5225 0.100 Uiso 1 1 calc GR . . . .
H31B H 0.9492 0.2881 0.4924 0.100 Uiso 1 1 calc GR . . . .
H31C H 0.8538 0.2362 0.5178 0.100 Uiso 1 1 calc GR . . . .
C32 C 0.7138(6) 0.3514(6) 0.3988(5) 0.067(2) Uani 1 1 d . . . . .
H32A H 0.6926 0.3626 0.3417 0.100 Uiso 1 1 calc GR . . . .
H32B H 0.6827 0.4135 0.4240 0.100 Uiso 1 1 calc GR . . . .
H32C H 0.6880 0.2955 0.4293 0.100 Uiso 1 1 calc GR . . . .
C33 C 0.8872(7) 0.2294(5) 0.3528(4) 0.064(2) Uani 1 1 d . . . . .
H33A H 0.9649 0.2103 0.3564 0.095 Uiso 1 1 calc GR . . . .
H33B H 0.8689 0.2474 0.2950 0.095 Uiso 1 1 calc GR . . . .
H33C H 0.8596 0.1719 0.3774 0.095 Uiso 1 1 calc GR . . . .
S2 S 0.18564(11) 0.25569(9) 0.05059(8) 0.0283(3) Uani 1 1 d . . . . .
F4 F 0.0418(3) 0.1609(3) 0.1218(3) 0.0616(11) Uani 1 1 d . . . . .
F5 F 0.2068(3) 0.0809(3) 0.1512(2) 0.0622(11) Uani 1 1 d . . . . .
F6 F 0.1488(3) 0.0799(2) 0.0304(3) 0.0578(10) Uani 1 1 d . . . . .
O4 O 0.2976(3) 0.2164(3) 0.0239(2) 0.0353(9) Uani 1 1 d . . . . .
O5 O 0.1685(3) 0.3096(3) 0.1231(2) 0.0338(9) Uani 1 1 d . . . . .
O6 O 0.1122(3) 0.3043(3) -0.0160(2) 0.0374(9) Uani 1 1 d . . . . .
C35 C 0.1434(5) 0.1390(4) 0.0907(4) 0.0422(15) Uani 1 1 d . . . . .
S1 S 0.2898(2) -0.0106(2) 0.5004(2) 0.0466(7) Uani 0.6742 1 d D U P A 1
F1 F 0.1150(5) 0.1334(5) 0.4549(4) 0.0727(15) Uani 0.6742 1 d D U P A 1
F2 F 0.1055(6) -0.0193(5) 0.4400(5) 0.0761(16) Uani 0.6742 1 d D U P A 1
F3 F 0.2082(6) 0.0652(6) 0.3547(4) 0.067(2) Uani 0.6742 1 d D U P A 1
O1 O 0.3421(6) 0.0725(6) 0.4914(5) 0.0695(17) Uani 0.6742 1 d D U P A 1
O2 O 0.3389(7) -0.1078(5) 0.4733(4) 0.0765(18) Uani 0.6742 1 d D U P A 1
O3 O 0.2298(9) -0.0198(14) 0.5795(6) 0.048(2) Uani 0.6742 1 d D U P A 1
C34 C 0.1734(6) 0.0425(6) 0.4339(5) 0.0561(12) Uani 0.6742 1 d D U P A 1
S3 S 0.42917(13) 0.51776(12) 0.23055(10) 0.0451(4) Uani 1 1 d . . . . .
F7 F 0.3488(3) 0.6701(3) 0.3211(3) 0.0790(13) Uani 1 1 d . . . . .
F8 F 0.5208(3) 0.6039(3) 0.3296(3) 0.0690(12) Uani 1 1 d . . . . .
F9 F 0.4089(4) 0.5215(4) 0.3928(3) 0.0824(14) Uani 1 1 d . . . . .
O7 O 0.4518(4) 0.5919(3) 0.1630(3) 0.0543(12) Uani 1 1 d . . . . .
O8 O 0.3213(4) 0.5036(4) 0.2318(3) 0.0652(13) Uani 1 1 d . . . . .
O9 O 0.5159(4) 0.4244(3) 0.2463(3) 0.0528(11) Uani 1 1 d . . . . .
C36 C 0.4248(5) 0.5814(5) 0.3228(4) 0.0525(17) Uani 1 1 d . . . . .
S1AB S 0.2553(6) 0.0259(5) 0.4987(5) 0.0533(11) Uani 0.3258 1 d D U P B 2
F1A F 0.0720(11) 0.0224(12) 0.4506(11) 0.072(2) Uani 0.3258 1 d D U P B 2
F2A F 0.2192(10) -0.1037(8) 0.4131(8) 0.066(2) Uani 0.3258 1 d D U P B 2
F3A F 0.1741(13) 0.0415(12) 0.3462(9) 0.057(2) Uani 0.3258 1 d D U P B 2
O1A O 0.3603(9) 0.0182(11) 0.4560(8) 0.052(2) Uani 0.3258 1 d D U P B 2
O2A O 0.1937(12) 0.1350(8) 0.4981(10) 0.068(2) Uani 0.3258 1 d D U P B 2
O3A O 0.252(2) -0.028(3) 0.5818(13) 0.051(3) Uani 0.3258 1 d D U P B 2
C34A C 0.1767(11) -0.0065(10) 0.4237(8) 0.0578(14) Uani 0.3258 1 d D U P B 2

loop_
_atom_site_aniso_label
_atom_site_aniso_U_11
_atom_site_aniso_U_22
_atom_site_aniso_U_33
_atom_site_aniso_U_23
_atom_site_aniso_U_13
_atom_site_aniso_U_12
Cl1 0.0492(10) 0.0402(9) 0.0866(14) -0.0074(8) 0.0066(9) 0.0013(7)
P1 0.0376(9) 0.0426(9) 0.0533(11) -0.0003(7) -0.0077(8) -0.0063(7)
N1 0.033(3) 0.031(2) 0.043(3) -0.004(2) -0.003(2) -0.009(2)
N2 0.025(3) 0.037(2) 0.040(3) 0.001(2) 0.004(2) -0.009(2)
C1 0.043(4) 0.032(3) 0.034(3) -0.003(2) -0.001(3) -0.014(3)
C2 0.037(3) 0.027(3) 0.030(3) -0.004(2) 0.004(2) -0.010(2)
C3 0.035(3) 0.020(2) 0.025(3) 0.0009(19) -0.001(2) -0.011(2)
C4 0.042(3) 0.023(2) 0.029(3) -0.004(2) -0.002(2) -0.012(2)
C5 0.036(3) 0.024(3) 0.044(4) -0.008(2) 0.015(3) -0.007(2)
C6 0.036(4) 0.063(4) 0.063(5) -0.002(3) 0.009(3) -0.008(3)
C7 0.044(4) 0.055(4) 0.051(4) 0.008(3) -0.013(3) -0.027(3)
C8 0.028(3) 0.045(3) 0.060(4) 0.004(3) -0.005(3) -0.009(3)
C9 0.038(4) 0.043(3) 0.042(4) -0.007(3) 0.007(3) -0.012(3)
C10 0.035(4) 0.061(4) 0.077(5) 0.005(4) -0.006(3) -0.012(3)
C11 0.039(4) 0.053(4) 0.061(4) -0.015(3) 0.000(3) -0.016(3)
Cl2 0.0502(9) 0.0299(7) 0.0410(8) -0.0053(6) -0.0109(7) -0.0176(6)
P2 0.0294(8) 0.0207(6) 0.0352(8) -0.0044(5) -0.0026(6) -0.0077(6)
N3 0.026(2) 0.027(2) 0.036(3) -0.0023(18) -0.002(2) -0.0080(19)
N4 0.058(4) 0.045(3) 0.050(4) 0.004(3) 0.021(3) 0.005(3)
C12 0.031(3) 0.028(3) 0.035(3) 0.001(2) -0.004(2) -0.005(2)
C13 0.048(4) 0.037(3) 0.030(3) 0.001(2) -0.003(3) -0.013(3)
C14 0.037(3) 0.028(3) 0.046(4) 0.003(2) 0.010(3) -0.006(3)
C15 0.027(3) 0.037(3) 0.051(4) 0.012(3) -0.003(3) -0.011(3)
C16 0.028(3) 0.029(3) 0.041(3) 0.002(2) -0.003(3) -0.007(2)
C17 0.085(6) 0.090(6) 0.056(5) -0.021(4) 0.024(5) 0.014(5)
C18 0.051(5) 0.067(5) 0.082(6) 0.010(4) 0.027(4) 0.008(4)
C19 0.029(3) 0.017(2) 0.049(3) -0.004(2) 0.004(2) -0.010(2)
C20 0.040(3) 0.023(3) 0.051(4) -0.001(2) 0.005(3) -0.004(2)
C21 0.046(4) 0.022(3) 0.063(4) -0.008(3) 0.020(3) -0.008(3)
C22 0.042(4) 0.032(3) 0.060(4) -0.011(3) -0.001(3) -0.018(3)
Cl3 0.0956(15) 0.0395(9) 0.0578(11) -0.0231(8) 0.0189(10) -0.0106(9)
P3 0.0499(10) 0.0359(8) 0.0449(10) -0.0158(7) 0.0014(8) -0.0088(7)
N5 0.039(3) 0.021(2) 0.048(3) -0.008(2) 0.009(2) -0.011(2)
N6 0.024(2) 0.021(2) 0.049(3) -0.0017(19) -0.002(2) -0.0057(18)
C23 0.036(3) 0.024(3) 0.056(4) -0.007(3) 0.014(3) -0.002(2)
C24 0.033(3) 0.020(3) 0.051(4) 0.001(2) 0.004(3) -0.005(2)
C25 0.030(3) 0.013(2) 0.049(4) 0.000(2) 0.004(3) -0.009(2)
C26 0.031(3) 0.016(2) 0.045(3) -0.004(2) 0.008(3) -0.006(2)
C27 0.031(3) 0.021(2) 0.050(4) -0.013(2) 0.007(3) -0.004(2)
C28 0.036(3) 0.024(3) 0.060(4) -0.002(3) -0.004(3) -0.005(2)
C29 0.033(3) 0.022(3) 0.050(4) -0.001(2) -0.002(3) -0.005(2)
C30 0.065(5) 0.035(3) 0.041(4) -0.004(3) -0.010(3) -0.012(3)
C31 0.087(6) 0.061(4) 0.054(5) -0.001(4) -0.010(4) -0.026(4)
C32 0.072(5) 0.067(5) 0.061(5) 0.025(4) -0.005(4) -0.034(4)
C33 0.101(6) 0.035(3) 0.059(5) -0.004(3) -0.027(4) -0.018(4)
S2 0.0297(7) 0.0214(6) 0.0340(7) -0.0064(5) -0.0011(6) -0.0057(5)
F4 0.043(2) 0.046(2) 0.099(3) -0.010(2) 0.020(2) -0.0230(18)
F5 0.083(3) 0.0339(18) 0.065(3) 0.0172(17) -0.017(2) -0.0156(19)
F6 0.066(3) 0.0309(18) 0.084(3) -0.0235(18) -0.010(2) -0.0151(17)
O4 0.027(2) 0.037(2) 0.041(2) -0.0121(17) 0.0030(17) -0.0029(17)
O5 0.040(2) 0.0261(18) 0.036(2) -0.0117(15) -0.0013(17) -0.0062(16)
O6 0.042(2) 0.0302(19) 0.035(2) -0.0018(16) -0.0095(18) -0.0010(17)
C35 0.045(4) 0.030(3) 0.054(4) -0.006(3) -0.009(3) -0.012(3)
S1 0.0456(17) 0.0403(15) 0.0412(12) -0.0006(11) -0.0044(12) 0.0075(11)
F1 0.056(3) 0.077(3) 0.060(3) -0.004(3) -0.011(3) 0.022(3)
F2 0.078(4) 0.079(3) 0.075(3) -0.010(3) -0.031(3) -0.020(3)
F3 0.073(4) 0.070(4) 0.040(3) -0.001(3) -0.014(3) 0.012(3)
O1 0.059(3) 0.082(3) 0.067(3) 0.006(3) -0.004(3) -0.026(3)
O2 0.084(4) 0.067(3) 0.047(3) -0.011(3) -0.004(3) 0.033(3)
O3 0.050(5) 0.050(4) 0.038(3) 0.001(3) -0.012(3) -0.005(4)
C34 0.056(2) 0.057(2) 0.050(2) -0.004(2) -0.012(2) -0.007(2)
S3 0.0343(9) 0.0506(9) 0.0461(10) 0.0019(7) -0.0016(7) -0.0087(7)
F7 0.053(3) 0.073(3) 0.089(3) -0.022(2) 0.002(2) 0.023(2)
F8 0.050(3) 0.066(3) 0.094(3) -0.035(2) -0.005(2) -0.009(2)
F9 0.105(4) 0.089(3) 0.043(3) 0.000(2) 0.008(2) -0.017(3)
O7 0.051(3) 0.051(3) 0.050(3) 0.009(2) 0.005(2) -0.006(2)
O8 0.039(3) 0.091(4) 0.067(3) -0.003(3) -0.006(2) -0.024(3)
O9 0.049(3) 0.032(2) 0.073(3) -0.002(2) -0.009(2) -0.006(2)
C36 0.044(4) 0.052(4) 0.053(4) -0.003(3) -0.001(3) 0.001(3)
S1AB 0.054(2) 0.057(2) 0.0494(18) -0.003(2) -0.0106(19) -0.0157(19)
F1A 0.060(4) 0.073(4) 0.067(4) -0.012(4) -0.011(4) 0.011(4)
F2A 0.071(4) 0.064(4) 0.059(4) -0.007(4) -0.004(4) -0.014(4)
F3A 0.060(4) 0.065(4) 0.048(4) -0.008(4) -0.021(4) -0.011(4)
O1A 0.048(4) 0.060(4) 0.051(4) -0.016(4) -0.012(4) -0.011(4)
O2A 0.067(4) 0.071(4) 0.059(4) -0.005(4) -0.009(4) -0.008(4)
O3A 0.052(5) 0.049(4) 0.042(4) 0.004(4) -0.010(4) -0.003(5)
C34A 0.056(3) 0.060(3) 0.051(2) -0.002(2) -0.009(2) -0.003(2)

loop_
_atom_type_symbol
_atom_type_description
_atom_type_scat_dispersion_real
_atom_type_scat_dispersion_imag
_atom_type_scat_source
C C 0.0033 0.0016 'International Tables Vol C Tables 4.2.6.8 and 6.1.1.4'
H H 0.0000 0.0000 'International Tables Vol C Tables 4.2.6.8 and 6.1.1.4'
Cl Cl 0.1484 0.1585 'International Tables Vol C Tables 4.2.6.8 and 6.1.1.4'
F F 0.0171 0.0103 'International Tables Vol C Tables 4.2.6.8 and 6.1.1.4'
N N 0.0061 0.0033 'International Tables Vol C Tables 4.2.6.8 and 6.1.1.4'
O O 0.0106 0.0060 'International Tables Vol C Tables 4.2.6.8 and 6.1.1.4'
P P 0.1023 0.0942 'International Tables Vol C Tables 4.2.6.8 and 6.1.1.4'
S S 0.1246 0.1234 'International Tables Vol C Tables 4.2.6.8 and 6.1.1.4'

loop_
_geom_angle_atom_site_label_1
_geom_angle_atom_site_label_2
_geom_angle_atom_site_label_3
_geom_angle
N1 P1 Cl1 98.82(17)
N1 P1 C8 102.6(2)
C8 P1 Cl1 101.6(2)
C1 N1 P1 114.8(4)
C1 N1 C5 117.8(5)
C5 N1 P1 127.4(4)
C3 N2 C6 121.2(5)
C3 N2 C7 122.9(5)
C6 N2 C7 115.8(5)
N1 C1 H1 118.7
C2 C1 N1 122.6(5)
C2 C1 H1 118.7
C1 C2 H2 119.4
C1 C2 C3 121.2(5)
C3 C2 H2 119.4
N2 C3 C2 121.6(5)
N2 C3 C4 122.5(5)
C2 C3 C4 115.9(5)
C3 C4 H4 120.2
C5 C4 C3 119.6(5)
C5 C4 H4 120.2
N1 C5 H5 118.5
C4 C5 N1 122.9(5)
C4 C5 H5 118.5
N2 C6 H6A 109.5
N2 C6 H6B 109.5
N2 C6 H6C 109.5
H6A C6 H6B 109.5
H6A C6 H6C 109.5
H6B C6 H6C 109.5
N2 C7 H7A 109.5
N2 C7 H7B 109.5
N2 C7 H7C 109.5
H7A C7 H7B 109.5
H7A C7 H7C 109.5
H7B C7 H7C 109.5
C9 C8 P1 116.8(4)
C9 C8 C11 110.3(5)
C10 C8 P1 105.5(4)
C10 C8 C9 109.7(5)
C10 C8 C11 111.0(5)
C11 C8 P1 103.3(4)
C8 C9 H9A 109.5
C8 C9 H9B 109.5
C8 C9 H9C 109.5
H9A C9 H9B 109.5
H9A C9 H9C 109.5
H9B C9 H9C 109.5
C8 C10 H10A 109.5
C8 C10 H10B 109.5
C8 C10 H10C 109.5
H10A C10 H10B 109.5
H10A C10 H10C 109.5
H10B C10 H10C 109.5
C8 C11 H11A 109.5
C8 C11 H11B 109.5
C8 C11 H11C 109.5
H11A C11 H11B 109.5
H11A C11 H11C 109.5
H11B C11 H11C 109.5
N3 P2 Cl2 99.79(15)
N3 P2 C19 101.7(2)
C19 P2 Cl2 101.73(19)
C12 N3 P2 114.5(4)
C12 N3 C16 118.3(5)
C16 N3 P2 127.0(4)
C14 N4 C17 120.3(6)
C14 N4 C18 121.1(6)
C17 N4 C18 118.6(6)
N3 C12 H12 118.9
C13 C12 N3 122.1(5)
C13 C12 H12 118.9
C12 C13 H13 119.4
C12 C13 C14 121.1(5)
C14 C13 H13 119.4
N4 C14 C13 121.4(6)
N4 C14 C15 123.1(6)
C13 C14 C15 115.5(5)
C14 C15 H15 119.5
C16 C15 C14 121.0(5)
C16 C15 H15 119.5
N3 C16 H16 119.2
C15 C16 N3 121.7(5)
C15 C16 H16 119.2
N4 C17 H17A 109.5
N4 C17 H17B 109.5
N4 C17 H17C 109.5
H17A C17 H17B 109.5
H17A C17 H17C 109.5
H17B C17 H17C 109.5
N4 C18 H18A 109.5
N4 C18 H18B 109.5
N4 C18 H18C 109.5
H18A C18 H18B 109.5
H18A C18 H18C 109.5
H18B C18 H18C 109.5
C20 C19 P2 116.2(4)
C20 C19 C22 109.9(4)
C21 C19 P2 105.9(3)
C21 C19 C20 110.5(5)
C21 C19 C22 110.8(5)
C22 C19 P2 103.2(4)
C19 C20 H20A 109.5
C19 C20 H20B 109.5
C19 C20 H20C 109.5
H20A C20 H20B 109.5
H20A C20 H20C 109.5
H20B C20 H20C 109.5
C19 C21 H21A 109.5
C19 C21 H21B 109.5
C19 C21 H21C 109.5
H21A C21 H21B 109.5
H21A C21 H21C 109.5
H21B C21 H21C 109.5
C19 C22 H22A 109.5
C19 C22 H22B 109.5
C19 C22 H22C 109.5
H22A C22 H22B 109.5
H22A C22 H22C 109.5
H22B C22 H22C 109.5
N5 P3 Cl3 99.12(17)
N5 P3 C30 103.2(2)
C30 P3 Cl3 101.8(2)
C23 N5 P3 125.9(4)
C23 N5 C27 117.9(5)
C27 N5 P3 116.1(4)
C25 N6 C28 121.4(5)
C25 N6 C29 121.4(5)
C29 N6 C28 117.2(5)
N5 C23 H23 118.6
C24 C23 N5 122.7(5)
C24 C23 H23 118.6
C23 C24 H24 119.8
C23 C24 C25 120.3(5)
C25 C24 H24 119.8
N6 C25 C24 122.1(5)
N6 C25 C26 122.6(5)
C26 C25 C24 115.3(5)
C25 C26 H26 119.6
C27 C26 C25 120.7(5)
C27 C26 H26 119.6
N5 C27 H27 118.6
C26 C27 N5 122.8(5)
C26 C27 H27 118.6
N6 C28 H28A 109.5
N6 C28 H28B 109.5
N6 C28 H28C 109.5
H28A C28 H28B 109.5
H28A C28 H28C 109.5
H28B C28 H28C 109.5
N6 C29 H29A 109.5
N6 C29 H29B 109.5
N6 C29 H29C 109.5
H29A C29 H29B 109.5
H29A C29 H29C 109.5
H29B C29 H29C 109.5
C31 C30 P3 104.1(4)
C31 C30 C33 109.7(5)
C32 C30 P3 119.7(4)
C32 C30 C31 110.4(6)
C32 C30 C33 109.9(6)
C33 C30 P3 102.5(5)
C30 C31 H31A 109.5
C30 C31 H31B 109.5
C30 C31 H31C 109.5
H31A C31 H31B 109.5
H31A C31 H31C 109.5
H31B C31 H31C 109.5
C30 C32 H32A 109.5
C30 C32 H32B 109.5
C30 C32 H32C 109.5
H32A C32 H32B 109.5
H32A C32 H32C 109.5
H32B C32 H32C 109.5
C30 C33 H33A 109.5
C30 C33 H33B 109.5
C30 C33 H33C 109.5
H33A C33 H33B 109.5
H33A C33 H33C 109.5
H33B C33 H33C 109.5
O4 S2 O5 115.1(2)
O4 S2 O6 115.2(2)
O4 S2 C35 103.6(3)
O5 S2 O6 114.9(2)
O5 S2 C35 102.3(2)
O6 S2 C35 103.1(2)
F4 C35 S2 112.0(4)
F4 C35 F5 107.6(5)
F4 C35 F6 107.1(5)
F5 C35 S2 111.5(4)
F5 C35 F6 107.1(5)
F6 C35 S2 111.3(4)
O1 S1 C34 103.3(4)
O2 S1 O1 123.3(6)
O2 S1 O3 112.3(8)
O2 S1 C34 103.0(4)
O3 S1 O1 112.7(10)
O3 S1 C34 97.7(6)
F1 C34 S1 110.2(6)
F1 C34 F2 106.9(7)
F1 C34 F3 104.0(7)
F2 C34 S1 113.3(6)
F3 C34 S1 109.7(6)
F3 C34 F2 112.3(7)
O7 S3 O8 114.3(3)
O7 S3 O9 114.7(3)
O7 S3 C36 103.3(3)
O8 S3 C36 103.1(3)
O9 S3 O8 115.8(3)
O9 S3 C36 103.3(3)
F7 C36 S3 113.2(5)
F7 C36 F8 106.3(5)
F7 C36 F9 107.9(6)
F8 C36 S3 110.8(4)
F9 C36 S3 111.9(5)
F9 C36 F8 106.5(6)
O1A S1AB O2A 110.6(10)
O1A S1AB C34A 103.7(8)
O2A S1AB C34A 97.5(8)
O3A S1AB O1A 118.2(14)
O3A S1AB O2A 109.4(17)
O3A S1AB C34A 116(2)
F1A C34A S1AB 106.8(11)
F2A C34A S1AB 108.4(9)
F2A C34A F1A 118.2(14)
F2A C34A F3A 102.4(12)
F3A C34A S1AB 119.2(11)
F3A C34A F1A 102.5(13)

loop_
_geom_bond_atom_site_label_1
_geom_bond_atom_site_label_2
_geom_bond_distance
Cl1 P1 2.048(2)
P1 N1 1.784(5)
P1 C8 1.847(6)
N1 C1 1.358(7)
N1 C5 1.364(7)
N2 C3 1.328(7)
N2 C6 1.457(7)
N2 C7 1.460(7)
C1 H1 0.9300
C1 C2 1.337(8)
C2 H2 0.9300
C2 C3 1.416(7)
C3 C4 1.427(7)
C4 H4 0.9300
C4 C5 1.354(7)
C5 H5 0.9300
C6 H6A 0.9600
C6 H6B 0.9600
C6 H6C 0.9600
C7 H7A 0.9600
C7 H7B 0.9600
C7 H7C 0.9600
C8 C9 1.535(8)
C8 C10 1.531(8)
C8 C11 1.540(8)
C9 H9A 0.9600
C9 H9B 0.9600
C9 H9C 0.9600
C10 H10A 0.9600
C10 H10B 0.9600
C10 H10C 0.9600
C11 H11A 0.9600
C11 H11B 0.9600
C11 H11C 0.9600
Cl2 P2 2.0416(18)
P2 N3 1.770(4)
P2 C19 1.853(5)
N3 C12 1.370(7)
N3 C16 1.372(7)
N4 C14 1.332(7)
N4 C17 1.459(10)
N4 C18 1.471(9)
C12 H12 0.9300
C12 C13 1.338(8)
C13 H13 0.9300
C13 C14 1.421(8)
C14 C15 1.423(8)
C15 H15 0.9300
C15 C16 1.348(8)
C16 H16 0.9300
C17 H17A 0.9600
C17 H17B 0.9600
C17 H17C 0.9600
C18 H18A 0.9600
C18 H18B 0.9600
C18 H18C 0.9600
C19 C20 1.529(7)
C19 C21 1.522(8)
C19 C22 1.533(7)
C20 H20A 0.9600
C20 H20B 0.9600
C20 H20C 0.9600
C21 H21A 0.9600
C21 H21B 0.9600
C21 H21C 0.9600
C22 H22A 0.9600
C22 H22B 0.9600
C22 H22C 0.9600
Cl3 P3 2.055(2)
P3 N5 1.772(5)
P3 C30 1.841(6)
N5 C23 1.364(7)
N5 C27 1.367(7)
N6 C25 1.333(7)
N6 C28 1.462(7)
N6 C29 1.453(7)
C23 H23 0.9300
C23 C24 1.347(8)
C24 H24 0.9300
C24 C25 1.440(8)
C25 C26 1.425(7)
C26 H26 0.9300
C26 C27 1.344(8)
C27 H27 0.9300
C28 H28A 0.9600
C28 H28B 0.9600
C28 H28C 0.9600
C29 H29A 0.9600
C29 H29B 0.9600
C29 H29C 0.9600
C30 C31 1.543(9)
C30 C32 1.505(9)
C30 C33 1.557(9)
C31 H31A 0.9600
C31 H31B 0.9600
C31 H31C 0.9600
C32 H32A 0.9600
C32 H32B 0.9600
C32 H32C 0.9600
C33 H33A 0.9600
C33 H33B 0.9600
C33 H33C 0.9600
S2 O4 1.439(4)
S2 O5 1.442(4)
S2 O6 1.444(4)
S2 C35 1.818(6)
F4 C35 1.325(7)
F5 C35 1.334(7)
F6 C35 1.336(7)
S1 O1 1.444(6)
S1 O2 1.410(6)
S1 O3 1.443(7)
S1 C34 1.826(7)
F1 C34 1.328(8)
F2 C34 1.350(8)
F3 C34 1.338(8)
S3 O7 1.435(4)
S3 O8 1.443(4)
S3 O9 1.437(4)
S3 C36 1.820(7)
F7 C36 1.318(7)
F8 C36 1.361(8)
F9 C36 1.324(7)
S1AB O1A 1.444(9)
S1AB O2A 1.468(9)
S1AB O3A 1.432(10)
S1AB C34A 1.810(9)
F1A C34A 1.343(9)
F2A C34A 1.308(9)
F3A C34A 1.318(9)

loop_
_geom_torsion_atom_site_label_1
_geom_torsion_atom_site_label_2
_geom_torsion_atom_site_label_3
_geom_torsion_atom_site_label_4
_geom_torsion
Cl1 P1 N1 C1 -149.0(3)
Cl1 P1 N1 C5 32.4(4)
Cl1 P1 C8 C9 -56.1(5)
Cl1 P1 C8 C10 66.1(5)
Cl1 P1 C8 C11 -177.3(4)
P1 N1 C1 C2 -178.9(4)
P1 N1 C5 C4 178.8(4)
N1 P1 C8 C9 45.8(5)
N1 P1 C8 C10 168.0(4)
N1 P1 C8 C11 -75.5(4)
N1 C1 C2 C3 1.0(8)
N2 C3 C4 C5 -178.6(5)
C1 N1 C5 C4 0.3(7)
C1 C2 C3 N2 178.6(5)
C1 C2 C3 C4 -1.7(7)
C2 C3 C4 C5 1.8(6)
C3 C4 C5 N1 -1.1(7)
C5 N1 C1 C2 -0.2(7)
C6 N2 C3 C2 0.7(7)
C6 N2 C3 C4 -178.9(5)
C7 N2 C3 C2 177.3(4)
C7 N2 C3 C4 -2.3(7)
C8 P1 N1 C1 106.9(4)
C8 P1 N1 C5 -71.6(5)
Cl2 P2 N3 C12 154.0(3)
Cl2 P2 N3 C16 -31.5(4)
Cl2 P2 C19 C20 53.4(4)
Cl2 P2 C19 C21 -69.7(4)
Cl2 P2 C19 C22 173.8(3)
P2 N3 C12 C13 170.7(4)
P2 N3 C16 C15 -171.1(4)
N3 P2 C19 C20 -49.3(4)
N3 P2 C19 C21 -172.5(4)
N3 P2 C19 C22 71.1(4)
N3 C12 C13 C14 0.9(8)
N4 C14 C15 C16 175.9(5)
C12 N3 C16 C15 3.2(7)
C12 C13 C14 N4 -176.9(5)
C12 C13 C14 C15 3.4(7)
C13 C14 C15 C16 -4.4(7)
C14 C15 C16 N3 1.2(8)
C16 N3 C12 C13 -4.3(7)
C17 N4 C14 C13 3.3(9)
C17 N4 C14 C15 -177.0(6)
C18 N4 C14 C13 -175.6(5)
C18 N4 C14 C15 4.1(8)
C19 P2 N3 C12 -101.7(4)
C19 P2 N3 C16 72.8(4)
Cl3 P3 N5 C23 -40.4(4)
Cl3 P3 N5 C27 143.3(3)
Cl3 P3 C30 C31 -73.8(5)
Cl3 P3 C30 C32 50.0(5)
Cl3 P3 C30 C33 171.8(4)
P3 N5 C23 C24 -175.6(4)
P3 N5 C27 C26 174.1(4)
N5 P3 C30 C31 -176.3(4)
N5 P3 C30 C32 -52.4(6)
N5 P3 C30 C33 69.4(4)
N5 C23 C24 C25 3.2(8)
N6 C25 C26 C27 -176.0(4)
C23 N5 C27 C26 -2.6(7)
C23 C24 C25 N6 174.3(5)
C23 C24 C25 C26 -5.2(7)
C24 C25 C26 C27 3.5(6)
C25 C26 C27 N5 0.3(7)
C27 N5 C23 C24 0.7(7)
C28 N6 C25 C24 4.9(7)
C28 N6 C25 C26 -175.6(4)
C29 N6 C25 C24 -176.2(4)
C29 N6 C25 C26 3.2(7)
C30 P3 N5 C23 64.2(5)
C30 P3 N5 C27 -112.2(4)
O4 S2 C35 F4 177.3(4)
O4 S2 C35 F5 56.7(5)
O4 S2 C35 F6 -62.8(5)
O5 S2 C35 F4 57.3(5)
O5 S2 C35 F5 -63.3(5)
O5 S2 C35 F6 177.1(4)
O6 S2 C35 F4 -62.3(5)
O6 S2 C35 F5 177.1(4)
O6 S2 C35 F6 57.6(5)
O1 S1 C34 F1 -53.6(7)
O1 S1 C34 F2 -173.4(7)
O1 S1 C34 F3 60.4(7)
O2 S1 C34 F1 177.0(6)
O2 S1 C34 F2 57.3(8)
O2 S1 C34 F3 -69.0(7)
O3 S1 C34 F1 61.9(10)
O3 S1 C34 F2 -57.8(11)
O3 S1 C34 F3 175.9(10)
O7 S3 C36 F7 60.5(6)
O7 S3 C36 F8 -58.7(5)
O7 S3 C36 F9 -177.4(5)
O8 S3 C36 F7 -58.8(6)
O8 S3 C36 F8 -178.0(4)
O8 S3 C36 F9 63.3(5)
O9 S3 C36 F7 -179.7(5)
O9 S3 C36 F8 61.1(5)
O9 S3 C36 F9 -57.5(5)
O1A S1AB C34A F1A -165.8(12)
O1A S1AB C34A F2A 65.9(13)
O1A S1AB C34A F3A -50.6(15)
O2A S1AB C34A F1A -52.4(13)
O2A S1AB C34A F2A 179.3(12)
O2A S1AB C34A F3A 62.8(14)
O3A S1AB C34A F1A 63.3(19)
O3A S1AB C34A F2A -65.0(18)
O3A S1AB C34A F3A 178.5(18)
